data_4131517
loop_
_publ_author_name
'Gong, Yanjun'
'Zhang, Yifan'
'Xiong, Wei'
'Zhang, Ke'
'Che, Yanke'
'Zhao, Jincai'

_publ_section_title
;
 Molecular Interactions Control Quantum Chain Reactions toward Distinct
 Photoresponsive Properties of Molecular Crystals.
;
_journal_issue 31
_journal_name_full 'Journal of the American Chemical Society'
_journal_page_first 10649
_journal_page_last 10652
_journal_paper_doi 10.1021/jacs.7b06261
_journal_volume 139
_journal_year 2017
_chemical_absolute_configuration unk
_chemical_formula_moiety 'C17 H14 O3, H2 O'
_chemical_formula_sum 'C17 H16 O4'
_chemical_formula_weight 284.30
_space_group_crystal_system orthorhombic
_space_group_IT_number 33
_space_group_name_Hall 'P 2c -2n'
_space_group_name_H-M_alt 'P n a 21'
_atom_sites_solution_hydrogens mixed
_atom_sites_solution_primary dual
_audit_creation_date 2016-09-26
_audit_creation_method
;
Olex2 1.2
(compiled 2016.02.19 svn.r3266 for OlexSys, GUI svn.r5227)
;
_cell_angle_alpha 90
_cell_angle_beta 90
_cell_angle_gamma 90
_cell_formula_units_Z 4
_cell_length_a 14.764(3)
_cell_length_b 23.997(5)
_cell_length_c 4.0296(8)
_cell_measurement_reflns_used 4138
_cell_measurement_temperature 173.1500
_cell_measurement_theta_max 27.4677
_cell_measurement_theta_min 1.3793
_cell_volume 1427.7(5)
_computing_cell_refinement 'CrystalClear (Rigaku Inc., 2007)'
_computing_data_collection 'CrystalClear (Rigaku Inc., 2007)'
_computing_data_reduction 'CrystalClear (Rigaku Inc., 2007)'
_computing_molecular_graphics 'Olex2 (Dolomanov et al., 2009)'
_computing_publication_material 'CIFTAB (Sheldrick, 2013)'
_computing_structure_refinement 'SHELXL (Sheldrick, 2014)'
_computing_structure_solution
;
'SHELXT (Sheldrick, 2014)'
;
_diffrn_ambient_temperature 173.1500
_diffrn_detector_area_resol_mean 28.5714
_diffrn_measured_fraction_theta_full 0.998
_diffrn_measured_fraction_theta_max 0.995
_diffrn_measurement_details
;
scan:
	Number of images: 50
	           Slice: -110.0000 - -85.0000
	     Image width: 0.5000
	        Exp time: 25.0000
	   Rotation axis: Omega
	           Omega: 0.0000
	             Chi: 45.0000
	             Phi: 0.0000
	             XTD: 44.9616
	          2theta: -19.7279
scan:
	Number of images: 360
	           Slice: -110.0000 - 70.0000
	     Image width: 0.5000
	        Exp time: 25.0000
	   Rotation axis: Omega
	           Omega: 0.0000
	             Chi: 45.0000
	             Phi: 180.0000
	             XTD: 44.9616
	          2theta: -19.7279
scan:
	Number of images: 300
	           Slice: -110.0000 - 40.0000
	     Image width: 0.5000
	        Exp time: 25.0000
	   Rotation axis: Omega
	           Omega: 0.0000
	             Chi: 45.0000
	             Phi: 270.0000
	             XTD: 44.9616
	          2theta: -19.7279
;
_diffrn_measurement_device
;
?
;
_diffrn_measurement_device_details
;
AFC10: Fixed Chi 2 circle
;
_diffrn_measurement_device_type 'MM007-HF CCD(Saturn 724+)'
_diffrn_measurement_method '\w scans at fixed \c = 45\%'
_diffrn_orient_matrix_type d*Trek
_diffrn_orient_matrix_UB_11 -0.0017
_diffrn_orient_matrix_UB_12 -0.0385
_diffrn_orient_matrix_UB_13 0.0557
_diffrn_orient_matrix_UB_21 -0.2447
_diffrn_orient_matrix_UB_22 -0.0299
_diffrn_orient_matrix_UB_23 -0.0281
_diffrn_orient_matrix_UB_31 0.0068
_diffrn_orient_matrix_UB_32 -0.0339
_diffrn_orient_matrix_UB_33 -0.0233
_diffrn_radiation_detector CCD
_diffrn_radiation_monochromator Confocal
_diffrn_radiation_type MoK\a
_diffrn_radiation_wavelength 0.71073
_diffrn_reflns_av_R_equivalents 0.0477
_diffrn_reflns_av_unetI/netI 0.0425
_diffrn_reflns_Laue_measured_fraction_full 0.998
_diffrn_reflns_Laue_measured_fraction_max 0.995
_diffrn_reflns_limit_h_max 12
_diffrn_reflns_limit_h_min -19
_diffrn_reflns_limit_k_max 31
_diffrn_reflns_limit_k_min -31
_diffrn_reflns_limit_l_max 5
_diffrn_reflns_limit_l_min -5
_diffrn_reflns_number 10782
_diffrn_reflns_point_group_measured_fraction_full 0.991
_diffrn_reflns_point_group_measured_fraction_max 0.981
_diffrn_reflns_theta_full 26.000
_diffrn_reflns_theta_max 27.456
_diffrn_reflns_theta_min 1.619
_diffrn_source 'Rotating Anode'
_diffrn_source_current 24.0000
_diffrn_source_power 1.2000
_diffrn_source_voltage 50.0000
_exptl_absorpt_coefficient_mu 0.094
_exptl_absorpt_correction_T_max 1.00000
_exptl_absorpt_correction_T_min 0.80259
_exptl_absorpt_correction_type multi-scan
_exptl_absorpt_process_details 'CrystalClear (Rigaku Inc., 2007)'
_exptl_crystal_colour Colorless
_exptl_crystal_density_diffrn 1.323
_exptl_crystal_description needle
_exptl_crystal_F_000 600
_exptl_crystal_size_max 0.285
_exptl_crystal_size_mid 0.063
_exptl_crystal_size_min 0.049
_refine_diff_density_max 0.137
_refine_diff_density_min -0.167
_refine_diff_density_rms 0.036
_refine_ls_abs_structure_details
;
 Flack x determined using 1028 quotients [(I+)-(I-)]/[(I+)+(I-)]
 (Parsons, Flack and Wagner, Acta Cryst. B69 (2013) 249-259).
;
_refine_ls_abs_structure_Flack 0.3(7)
_refine_ls_extinction_method none
_refine_ls_goodness_of_fit_ref 1.126
_refine_ls_hydrogen_treatment mixed
_refine_ls_matrix_type full
_refine_ls_number_parameters 200
_refine_ls_number_reflns 3206
_refine_ls_number_restraints 1
_refine_ls_restrained_S_all 1.126
_refine_ls_R_factor_all 0.0525
_refine_ls_R_factor_gt 0.0471
_refine_ls_shift/su_max 0.000
_refine_ls_shift/su_mean 0.000
_refine_ls_structure_factor_coef Fsqd
_refine_ls_weighting_details 'w=1/[\s^2^(Fo^2^)+(0.0444P)^2^+0.2727P] where P=(Fo^2^+2Fc^2^)/3'
_refine_ls_weighting_scheme calc
_refine_ls_wR_factor_gt 0.1049
_refine_ls_wR_factor_ref 0.1079
_reflns_Friedel_coverage 0.725
_reflns_Friedel_fraction_full 0.982
_reflns_Friedel_fraction_max 0.962
_reflns_number_gt 2958
_reflns_number_total 3206
_reflns_threshold_expression 'I > 2\s(I)'
_cod_data_source_file ja7b06261_si_005.cif
_cod_data_source_block a
_cod_original_cell_volume 1427.6(5)
_cod_database_code 4131517
_shelx_space_group_comment
;
The symmetry employed for this shelxl refinement is uniquely defined
by the following loop, which should always be used as a source of
symmetry information in preference to the above space-group names.
They are only intended as comments.
;
_diffrn_number_total 3696
_olex2_refinement_description
;
1. Fixed Uiso
 At 1.2 times of:
  All C(H) groups
 At 1.5 times of:
  All C(H,H,H) groups
2.a Aromatic/amide H refined with riding coordinates:
 C5(H5), C6(H6), C8(H8), C9(H9), C12(H12), C13(H13), C14(H14), C15(H15)
2.b Idealised Me refined as rotating group:
 C10(H10A,H10B,H10C), C17(H17A,H17B,H17C)
;
_shelx_shelxl_version_number 2014/7
_olex2_submission_special_instructions 'No special instructions were received'

loop_
_space_group_symop_operation_xyz
'x, y, z'
'-x, -y, z+1/2'
'x+1/2, -y+1/2, z'
'-x+1/2, y+1/2, z+1/2'

loop_
_atom_site_label
_atom_site_type_symbol
_atom_site_fract_x
_atom_site_fract_y
_atom_site_fract_z
_atom_site_U_iso_or_equiv
_atom_site_adp_type
_atom_site_occupancy
_atom_site_site_symmetry_order
_atom_site_calc_flag
_atom_site_refinement_flags_posn
O1 O 0.75659(12) 0.51345(8) 0.9230(6) 0.0418(5) Uani 1 1 d .
O2 O 0.28183(12) 0.63421(7) 0.7956(6) 0.0381(5) Uani 1 1 d .
O3 O 0.69648(12) 0.71195(7) 0.3766(6) 0.0398(5) Uani 1 1 d .
C1 C 0.72634(17) 0.55589(11) 0.7902(8) 0.0334(6) Uani 1 1 d .
C2 C 0.65342(17) 0.59163(10) 0.7189(7) 0.0300(6) Uani 1 1 d .
C3 C 0.73845(17) 0.60438(11) 0.6017(7) 0.0298(6) Uani 1 1 d .
C4 C 0.55771(16) 0.60332(10) 0.7433(7) 0.0284(6) Uani 1 1 d .
C5 C 0.50192(18) 0.56543(10) 0.9084(8) 0.0313(6) Uani 1 1 d .
H5 H 0.5276 0.5340 1.0055 0.038 Uiso 1 1 calc R
C6 C 0.40908(17) 0.57354(11) 0.9312(7) 0.0319(6) Uani 1 1 d .
H6 H 0.3726 0.5477 1.0390 0.038 Uiso 1 1 calc R
C7 C 0.37179(17) 0.62100(10) 0.7901(7) 0.0302(6) Uani 1 1 d .
C8 C 0.42652(17) 0.65935(11) 0.6266(7) 0.0321(6) Uani 1 1 d .
H8 H 0.4009 0.6911 0.5334 0.039 Uiso 1 1 calc R
C9 C 0.51818(18) 0.65056(11) 0.6022(8) 0.0324(6) Uani 1 1 d .
H9 H 0.5542 0.6763 0.4908 0.039 Uiso 1 1 calc R
C10 C 0.22040(18) 0.59527(12) 0.9453(9) 0.0421(7) Uani 1 1 d .
H10A H 0.2268 0.5596 0.8402 0.063 Uiso 1 1 calc GR
H10B H 0.1594 0.6083 0.9185 0.063 Uiso 1 1 calc GR
H10C H 0.2340 0.5919 1.1774 0.063 Uiso 1 1 calc GR
C11 C 0.80107(17) 0.63841(10) 0.4147(7) 0.0306(6) Uani 1 1 d .
C12 C 0.88702(17) 0.61638(12) 0.3515(8) 0.0363(6) Uani 1 1 d .
H12 H 0.9020 0.5813 0.4330 0.044 Uiso 1 1 calc R
C13 C 0.94992(19) 0.64605(13) 0.1694(9) 0.0450(8) Uani 1 1 d .
H13 H 1.0067 0.6309 0.1263 0.054 Uiso 1 1 calc R
C14 C 0.92800(19) 0.69837(14) 0.0518(8) 0.0420(7) Uani 1 1 d .
H14 H 0.9705 0.7183 -0.0701 0.050 Uiso 1 1 calc R
C15 C 0.84335(18) 0.72173(12) 0.1126(8) 0.0355(6) Uani 1 1 d .
H15 H 0.8294 0.7570 0.0311 0.043 Uiso 1 1 calc R
C16 C 0.77993(16) 0.69210(10) 0.2957(7) 0.0303(6) Uani 1 1 d .
C17 C 0.6726(2) 0.76628(12) 0.2573(10) 0.0463(8) Uani 1 1 d .
H17A H 0.6739 0.7664 0.0191 0.070 Uiso 1 1 calc GR
H17B H 0.7152 0.7931 0.3403 0.070 Uiso 1 1 calc GR
H17C H 0.6129 0.7757 0.3326 0.070 Uiso 1 1 calc GR
O4 O 0.94130(18) 0.48284(12) 0.8358(9) 0.0696(8) Uani 1 1 d .
H4A H 0.880(3) 0.4947(18) 0.873(13) 0.088(14) Uiso 1 1 d .
H4B H 0.974(3) 0.490(2) 1.026(15) 0.098(19) Uiso 1 1 d .

loop_
_atom_site_aniso_label
_atom_site_aniso_U_11
_atom_site_aniso_U_22
_atom_site_aniso_U_33
_atom_site_aniso_U_23
_atom_site_aniso_U_13
_atom_site_aniso_U_12
O1 0.0380(10) 0.0300(10) 0.0573(14) 0.0094(10) -0.0046(11) 0.0048(8)
O2 0.0301(9) 0.0356(10) 0.0485(13) 0.0042(10) 0.0070(9) 0.0028(8)
O3 0.0331(9) 0.0291(9) 0.0571(13) 0.0080(10) 0.0022(10) 0.0011(8)
C1 0.0323(13) 0.0271(12) 0.0407(16) -0.0025(13) -0.0044(12) -0.0010(10)
C2 0.0317(13) 0.0253(12) 0.0331(15) -0.0042(11) -0.0044(11) -0.0010(10)
C3 0.0293(12) 0.0270(13) 0.0330(14) -0.0053(12) -0.0038(12) 0.0018(10)
C4 0.0284(12) 0.0251(12) 0.0316(14) -0.0020(11) -0.0013(12) 0.0009(10)
C5 0.0350(13) 0.0254(12) 0.0334(14) -0.0003(12) -0.0021(12) 0.0025(10)
C6 0.0346(13) 0.0270(12) 0.0341(14) 0.0005(12) 0.0043(12) -0.0028(10)
C7 0.0283(12) 0.0291(12) 0.0333(14) -0.0038(12) 0.0032(12) 0.0015(10)
C8 0.0319(13) 0.0278(13) 0.0367(15) 0.0040(12) 0.0019(12) 0.0051(10)
C9 0.0336(13) 0.0263(13) 0.0371(14) 0.0030(12) 0.0031(13) -0.0007(10)
C10 0.0313(14) 0.0400(15) 0.055(2) -0.0037(15) 0.0103(14) -0.0032(11)
C11 0.0291(12) 0.0285(13) 0.0341(14) -0.0045(12) -0.0042(12) -0.0026(10)
C12 0.0321(13) 0.0353(13) 0.0415(17) -0.0058(13) -0.0015(13) 0.0020(11)
C13 0.0288(13) 0.0490(18) 0.057(2) -0.0076(16) 0.0055(15) -0.0010(12)
C14 0.0358(15) 0.0508(18) 0.0395(17) -0.0044(15) 0.0047(13) -0.0108(13)
C15 0.0347(14) 0.0358(14) 0.0360(15) -0.0023(13) -0.0014(13) -0.0064(11)
C16 0.0271(12) 0.0309(13) 0.0329(14) -0.0032(12) -0.0028(11) -0.0029(10)
C17 0.0409(15) 0.0355(14) 0.063(2) 0.0104(16) -0.0039(15) 0.0032(12)
O4 0.0431(13) 0.0798(19) 0.086(2) -0.0085(18) 0.0025(16) 0.0142(13)

loop_
_atom_type_symbol
_atom_type_description
_atom_type_scat_dispersion_real
_atom_type_scat_dispersion_imag
_atom_type_scat_source
C C 0.0033 0.0016 'International Tables Vol C Tables 4.2.6.8 and 6.1.1.4'
H H 0.0000 0.0000 'International Tables Vol C Tables 4.2.6.8 and 6.1.1.4'
O O 0.0106 0.0060 'International Tables Vol C Tables 4.2.6.8 and 6.1.1.4'

loop_
_geom_angle_atom_site_label_1
_geom_angle_atom_site_label_2
_geom_angle_atom_site_label_3
_geom_angle
C7 O2 C10 118.1(2)
C16 O3 C17 117.4(2)
O1 C1 C2 150.3(3)
O1 C1 C3 151.0(3)
C3 C1 C2 58.69(18)
C1 C2 C4 148.6(3)
C3 C2 C1 60.46(19)
C3 C2 C4 150.8(2)
C1 C3 C11 146.5(2)
C2 C3 C1 60.84(18)
C2 C3 C11 152.6(3)
C5 C4 C2 118.9(2)
C5 C4 C9 118.5(2)
C9 C4 C2 122.6(2)
C4 C5 H5 119.2
C6 C5 C4 121.5(2)
C6 C5 H5 119.2
C5 C6 H6 120.6
C7 C6 C5 118.7(2)
C7 C6 H6 120.6
O2 C7 C6 124.7(2)
O2 C7 C8 114.8(2)
C6 C7 C8 120.5(2)
C7 C8 H8 119.8
C9 C8 C7 120.3(2)
C9 C8 H8 119.8
C4 C9 H9 119.8
C8 C9 C4 120.5(3)
C8 C9 H9 119.8
O2 C10 H10A 109.5
O2 C10 H10B 109.5
O2 C10 H10C 109.5
H10A C10 H10B 109.5
H10A C10 H10C 109.5
H10B C10 H10C 109.5
C12 C11 C3 117.5(2)
C12 C11 C16 119.0(2)
C16 C11 C3 123.5(2)
C11 C12 H12 119.6
C13 C12 C11 120.8(3)
C13 C12 H12 119.6
C12 C13 H13 120.2
C14 C13 C12 119.6(3)
C14 C13 H13 120.2
C13 C14 H14 119.4
C13 C14 C15 121.1(3)
C15 C14 H14 119.4
C14 C15 H15 120.2
C16 C15 C14 119.5(3)
C16 C15 H15 120.2
O3 C16 C11 116.0(2)
O3 C16 C15 124.0(2)
C15 C16 C11 120.0(2)
O3 C17 H17A 109.5
O3 C17 H17B 109.5
O3 C17 H17C 109.5
H17A C17 H17B 109.5
H17A C17 H17C 109.5
H17B C17 H17C 109.5
H4A O4 H4B 108(4)

loop_
_geom_bond_atom_site_label_1
_geom_bond_atom_site_label_2
_geom_bond_distance
O1 C1 1.234(3)
O2 C7 1.366(3)
O2 C10 1.435(3)
O3 C16 1.361(3)
O3 C17 1.433(3)
C1 C2 1.406(4)
C1 C3 1.401(4)
C2 C3 1.376(4)
C2 C4 1.444(3)
C3 C11 1.446(4)
C4 C5 1.396(4)
C4 C9 1.396(4)
C5 H5 0.9300
C5 C6 1.387(4)
C6 H6 0.9300
C6 C7 1.387(4)
C7 C8 1.391(4)
C8 H8 0.9300
C8 C9 1.373(4)
C9 H9 0.9300
C10 H10A 0.9600
C10 H10B 0.9600
C10 H10C 0.9600
C11 C12 1.398(4)
C11 C16 1.409(4)
C12 H12 0.9300
C12 C13 1.381(4)
C13 H13 0.9300
C13 C14 1.380(5)
C14 H14 0.9300
C14 C15 1.391(4)
C15 H15 0.9300
C15 C16 1.388(4)
C17 H17A 0.9600
C17 H17B 0.9600
C17 H17C 0.9600
O4 H4A 0.96(4)
O4 H4B 0.92(6)

loop_
_geom_hbond_atom_site_label_D
_geom_hbond_atom_site_label_H
_geom_hbond_atom_site_label_A
_geom_hbond_distance_DH
_geom_hbond_distance_HA
_geom_hbond_distance_DA
_geom_hbond_angle_DHA
_geom_hbond_site_symmetry_A
O4 H4A O1 0.96(4) 1.89(4) 2.846(3) 175(4) .
O4 H4B O4 0.92(6) 1.89(5) 2.783(4) 164(5) 2_765

loop_
_geom_torsion_atom_site_label_1
_geom_torsion_atom_site_label_2
_geom_torsion_atom_site_label_3
_geom_torsion_atom_site_label_4
_geom_torsion
O1 C1 C2 C3 179.5(6)
O1 C1 C2 C4 -3.5(9)
O1 C1 C3 C2 -179.5(6)
O1 C1 C3 C11 2.9(9)
O2 C7 C8 C9 -179.6(3)
C1 C2 C3 C11 177.1(6)
C1 C2 C4 C5 0.2(6)
C1 C2 C4 C9 -178.5(4)
C1 C3 C11 C12 8.8(6)
C1 C3 C11 C16 -171.0(4)
C2 C1 C3 C11 -177.6(5)
C2 C3 C11 C12 -166.6(5)
C2 C3 C11 C16 13.6(7)
C2 C4 C5 C6 -178.0(3)
C2 C4 C9 C8 178.8(3)
C3 C1 C2 C4 177.0(5)
C3 C2 C4 C5 174.8(4)
C3 C2 C4 C9 -3.8(7)
C3 C11 C12 C13 178.9(3)
C3 C11 C16 O3 2.2(4)
C3 C11 C16 C15 -178.8(3)
C4 C2 C3 C1 -176.8(5)
C4 C2 C3 C11 0.3(10)
C4 C5 C6 C7 -1.0(4)
C5 C4 C9 C8 0.1(4)
C5 C6 C7 O2 -179.7(3)
C5 C6 C7 C8 0.6(4)
C6 C7 C8 C9 0.2(4)
C7 C8 C9 C4 -0.5(4)
C9 C4 C5 C6 0.7(4)
C10 O2 C7 C6 -2.8(4)
C10 O2 C7 C8 176.9(3)
C11 C12 C13 C14 0.8(5)
C12 C11 C16 O3 -177.5(2)
C12 C11 C16 C15 1.4(4)
C12 C13 C14 C15 -0.2(5)
C13 C14 C15 C16 0.3(5)
C14 C15 C16 O3 178.0(3)
C14 C15 C16 C11 -0.9(4)
C16 C11 C12 C13 -1.4(4)
C17 O3 C16 C11 -179.5(3)
C17 O3 C16 C15 1.6(4)
